data_1564315
loop_
_publ_author_name
'Machida, Shiori'
'Kida, Motoki'
'Muramatsu, Satoru'
'Hirao, Takehiro'
'Haino, Takeharu'
'Inokuchi, Yoshiya'

_publ_section_title
;
 Gas-Phase UV Spectroscopy of Chemical Intermediates Produced in Solution:
 Oxidation Reactions of Phenylhydrazines by DDQ.
;
_journal_issue 31
_journal_name_full 'The journal of physical chemistry. A'
_journal_page_first 6697
_journal_page_last 6702
_journal_paper_doi 10.1021/acs.jpca.1c04669
_journal_volume 125
_journal_year 2021
_chemical_formula_sum 'C7 H7 N3 O3'
_chemical_formula_weight 181.16
_space_group_crystal_system orthorhombic
_space_group_IT_number 29
_space_group_name_Hall 'P 2c -2ac'
_space_group_name_H-M_alt 'P c a 21'
_atom_sites_solution_hydrogens geom
_cell_angle_alpha 90
_cell_angle_beta 90
_cell_angle_gamma 90
_cell_formula_units_Z 4
_cell_length_a 10.2828(16)
_cell_length_b 9.5260(15)
_cell_length_c 7.9993(13)
_cell_measurement_reflns_used 3514
_cell_measurement_temperature 123.(2)
_cell_measurement_theta_max 28.5781
_cell_measurement_theta_min 2.1432
_cell_volume 783.6(2)
_computing_cell_refinement 'APEX3 v2018.1-0 (Bruker AXS)'
_computing_data_collection 'APEX2(Bruker AXS)'
_computing_data_reduction 'SAINT V8.38A (Bruker AXS Inc., 2017)'
_computing_molecular_graphics 'XSHELL V6.3.1(Bruker AXS)'
_computing_publication_material 'Generate Report (Bruker AXS)'
_computing_structure_refinement 'SHELXL-2017/1 (Sheldrick, 2017)'
_computing_structure_solution 'SHELXT 2014/5 (Sheldrick, 2014)'
_diffrn_ambient_temperature 123.(2)
_diffrn_detector_area_resol_mean 8.3333
_diffrn_measured_fraction_theta_full 0.998
_diffrn_measured_fraction_theta_max 0.998
_diffrn_measurement_device_type 'Bruker D8 goniometer'
_diffrn_measurement_method 'omega scans'
_diffrn_radiation_monochromator 'multilayered confocal mirror'
_diffrn_radiation_type MoKa
_diffrn_radiation_wavelength 0.71073
_diffrn_reflns_av_R_equivalents 0.0304
_diffrn_reflns_av_unetI/netI 0.0324
_diffrn_reflns_limit_h_max 13
_diffrn_reflns_limit_h_min -13
_diffrn_reflns_limit_k_max 12
_diffrn_reflns_limit_k_min -11
_diffrn_reflns_limit_l_max 10
_diffrn_reflns_limit_l_min -10
_diffrn_reflns_number 5877
_diffrn_reflns_theta_full 27.95
_diffrn_reflns_theta_max 27.95
_diffrn_reflns_theta_min 2.14
_diffrn_source 'rotating-anode X-ray tube'
_diffrn_source_type 'Bruker Turbo X-ray Source'
_exptl_absorpt_coefficient_mu 0.123
_exptl_absorpt_correction_T_max 1.00
_exptl_absorpt_correction_T_min 0.91
_exptl_absorpt_correction_type multi-scan
_exptl_absorpt_process_details
;
SADABS-2016/2 - Bruker AXS area detector scaling and absorption correction
;
_exptl_crystal_colour 'clear yellow'
_exptl_crystal_density_diffrn 1.536
_exptl_crystal_density_method 'not measured'
_exptl_crystal_description block
_exptl_crystal_F_000 376
_exptl_crystal_size_max 0.150
_exptl_crystal_size_mid 0.090
_exptl_crystal_size_min 0.030
_refine_diff_density_max 0.274
_refine_diff_density_min -0.354
_refine_ls_abs_structure_details
;

Flack x determined using 680 quotients [(I+)-(I-)]/[(I+)+(I-)]
(Parsons, Flack and Wagner, Acta Cryst. B69 (2013) 249-259).
;
_refine_ls_abs_structure_Flack 0.1(6)
_refine_ls_extinction_method none
_refine_ls_goodness_of_fit_ref 0.994
_refine_ls_hydrogen_treatment constr
_refine_ls_matrix_type full
_refine_ls_number_parameters 118
_refine_ls_number_reflns 1866
_refine_ls_number_restraints 1
_refine_ls_restrained_S_all 0.994
_refine_ls_R_factor_all 0.0421
_refine_ls_R_factor_gt 0.0363
_refine_ls_shift/su_max 0.000
_refine_ls_shift/su_mean 0.000
_refine_ls_structure_factor_coef Fsqd
_refine_ls_weighting_details 'w=1/[\s^2^(Fo^2^)+(0.0291P)^2^+0.3636P] where P=(Fo^2^+2Fc^2^)/3'
_refine_ls_weighting_scheme calc
_refine_ls_wR_factor_gt 0.0768
_refine_ls_wR_factor_ref 0.0800
_reflns_number_gt 1693
_reflns_number_total 1866
_reflns_threshold_expression 'I > 2\s(I)'
_cod_data_source_file jp1c04669_si_002.cif
_cod_data_source_block 20200908machida9
_cod_depositor_comments
;
The following automatic conversions were performed:

data item '_exptl_absorpt_correction_type' value 'Multi-Scan' was
changed to 'multi-scan' in accordance with the
/home/data/users/saulius/crontab/automatic-downloads/rss-feeds/ACS/lib/dictionaries/cif_core.dic
dictionary named 'cif_core.dic' version 2.4.2 last updated on
2011-04-26.

Automatic conversion script
Id: cif_fix_values 7556 2019-12-06 15:28:31Z antanas 

 Adding full bibliography for 1564315.cif.
;
_cod_database_code 1564315

loop_
_space_group_symop_operation_xyz
'x, y, z'
'-x, -y, z+1/2'
'x+1/2, -y, z'
'-x+1/2, y, z+1/2'

loop_
_atom_site_type_symbol
_atom_site_label
_atom_site_fract_x
_atom_site_fract_y
_atom_site_fract_z
_atom_site_U_iso_or_equiv
_atom_site_adp_type
_atom_site_calc_flag
_atom_site_refinement_flags_adp
_atom_site_refinement_flags_occupancy
_atom_site_refinement_flags_posn
_atom_site_occupancy
_atom_site_disorder_assembly
_atom_site_disorder_group
C C1 0.3817(2) 0.4540(3) 0.5451(3) 0.0182(5) Uani d . . . 1 . .
C C2 0.4753(2) 0.5429(3) 0.6118(3) 0.0190(5) Uani d . . . 1 . .
H H2 0.543183 0.506309 0.679628 0.023 Uiso calc U . R 1 . .
C C3 0.4687(2) 0.6846(3) 0.5786(3) 0.0179(5) Uani d . . . 1 . .
H H3 0.532784 0.74605 0.622786 0.022 Uiso calc U . R 1 . .
C C4 0.3675(2) 0.7386(2) 0.4797(3) 0.0162(5) Uani d . . . 1 . .
C C5 0.2722(2) 0.6476(3) 0.4174(3) 0.0189(5) Uani d . . . 1 . .
H H5 0.201951 0.683873 0.353502 0.023 Uiso calc U . R 1 . .
C C6 0.2799(2) 0.5053(3) 0.4486(3) 0.0195(5) Uani d . . . 1 . .
H H6 0.216311 0.443098 0.404509 0.023 Uiso calc U . R 1 . .
C C7 0.1660(2) 0.9843(3) 0.3574(3) 0.0180(5) Uani d . . . 1 . .
H H7 0.119701 1.024766 0.266713 0.022 Uiso calc U . R 1 . .
N N1 0.3902(2) 0.3039(2) 0.5765(3) 0.0255(5) Uani d . . . 1 . .
N N2 0.3628(2) 0.8813(2) 0.4527(2) 0.0181(5) Uani d . . . 1 . .
H H2A 0.408833 0.938905 0.515098 0.022 Uiso calc U . R 1 . .
N N3 0.2838(2) 0.9333(2) 0.3249(3) 0.0192(5) Uani d . . . 1 . .
H H3A 0.312374 0.932274 0.221238 0.023 Uiso calc U . R 1 . .
O O1 0.4713(2) 0.2615(2) 0.6764(3) 0.0359(5) Uani d . . . 1 . .
O O2 0.3151(2) 0.2256(2) 0.5037(4) 0.0525(8) Uani d . . . 1 . .
O O3 0.11153(16) 0.98362(19) 0.4950(2) 0.0218(4) Uani d . . . 1 . .

loop_
_atom_site_aniso_label
_atom_site_aniso_U_11
_atom_site_aniso_U_22
_atom_site_aniso_U_33
_atom_site_aniso_U_12
_atom_site_aniso_U_13
_atom_site_aniso_U_23
C1 0.0202(12) 0.0174(12) 0.0170(12) 0.0000(10) 0.0024(10) 0.0017(9)
C2 0.0162(12) 0.0225(13) 0.0183(12) 0.0028(10) -0.0004(9) 0.0007(11)
C3 0.0133(13) 0.0212(13) 0.0193(13) -0.0025(10) -0.0013(9) -0.0028(10)
C4 0.0150(10) 0.0198(11) 0.0138(11) -0.0004(9) 0.0041(10) -0.0005(10)
C5 0.0136(12) 0.0247(12) 0.0182(12) 0.0002(10) -0.0021(10) 0.0003(10)
C6 0.0167(12) 0.0228(12) 0.0188(14) -0.0040(10) -0.0003(9) -0.0020(10)
C7 0.0215(11) 0.0145(12) 0.0180(12) -0.0004(10) -0.0042(10) 0.0018(9)
N1 0.0298(13) 0.0196(11) 0.0271(13) 0.0006(10) -0.0020(10) 0.0016(9)
N2 0.0179(10) 0.0192(10) 0.0171(12) -0.0001(8) -0.0029(8) 0.0002(8)
N3 0.0229(11) 0.0213(11) 0.0134(10) 0.0002(8) -0.0023(9) 0.0020(8)
O1 0.0459(13) 0.0246(10) 0.0372(12) 0.0029(10) -0.0165(10) 0.0081(9)
O2 0.0592(15) 0.0210(11) 0.0774(19) -0.0097(10) -0.0368(16) 0.0026(11)
O3 0.0189(8) 0.0276(9) 0.0189(9) 0.0027(7) -0.0016(8) 0.0021(8)

loop_
_atom_type_symbol
_atom_type_description
_atom_type_scat_dispersion_real
_atom_type_scat_dispersion_imag
_atom_type_scat_source
C C 0.0033 0.0016 'International Tables Vol C Tables 4.2.6.8 and 6.1.1.4'
H H 0.0000 0.0000 'International Tables Vol C Tables 4.2.6.8 and 6.1.1.4'
N N 0.0061 0.0033 'International Tables Vol C Tables 4.2.6.8 and 6.1.1.4'
O O 0.0106 0.0060 'International Tables Vol C Tables 4.2.6.8 and 6.1.1.4'

loop_
_geom_angle_atom_site_label_1
_geom_angle_atom_site_label_2
_geom_angle_atom_site_label_3
_geom_angle_site_symmetry_1
_geom_angle_site_symmetry_3
_geom_angle
_geom_angle_publ_flag
C2 C1 C6 . . 121.5(2) ?
C2 C1 N1 . . 119.4(2) ?
C6 C1 N1 . . 119.1(2) ?
C3 C2 C1 . . 119.2(2) ?
C3 C2 H2 . . 120.4 ?
C1 C2 H2 . . 120.4 ?
C2 C3 C4 . . 120.3(2) ?
C2 C3 H3 . . 119.9 ?
C4 C3 H3 . . 119.9 ?
N2 C4 C3 . . 118.4(2) ?
N2 C4 C5 . . 122.1(2) ?
C3 C4 C5 . . 119.5(2) ?
C6 C5 C4 . . 120.2(2) ?
C6 C5 H5 . . 119.9 ?
C4 C5 H5 . . 119.9 ?
C5 C6 C1 . . 119.2(2) ?
C5 C6 H6 . . 120.4 ?
C1 C6 H6 . . 120.4 ?
O3 C7 N3 . . 125.8(2) ?
O3 C7 H7 . . 117.1 ?
N3 C7 H7 . . 117.1 ?
O1 N1 O2 . . 122.7(2) ?
O1 N1 C1 . . 118.6(2) ?
O2 N1 C1 . . 118.7(2) ?
C4 N2 N3 . . 119.0(2) ?
C4 N2 H2A . . 120.5 ?
N3 N2 H2A . . 120.5 ?
C7 N3 N2 . . 121.0(2) ?
C7 N3 H3A . . 119.5 ?
N2 N3 H3A . . 119.5 ?

loop_
_geom_bond_atom_site_label_1
_geom_bond_atom_site_label_2
_geom_bond_site_symmetry_2
_geom_bond_distance
_geom_bond_publ_flag
C1 C2 . 1.389(3) ?
C1 C6 . 1.389(3) ?
C1 N1 . 1.455(3) ?
C2 C3 . 1.378(3) ?
C2 H2 . 0.95 ?
C3 C4 . 1.405(3) ?
C3 H3 . 0.95 ?
C4 N2 . 1.377(3) ?
C4 C5 . 1.400(3) ?
C5 C6 . 1.381(3) ?
C5 H5 . 0.95 ?
C6 H6 . 0.95 ?
C7 O3 . 1.235(3) ?
C7 N3 . 1.331(3) ?
C7 H7 . 0.95 ?
N1 O1 . 1.223(3) ?
N1 O2 . 1.221(3) ?
N2 N3 . 1.396(3) ?
N2 H2A . 0.88 ?
N3 H3A . 0.88 ?
